data_2001535
loop_
_publ_author_name
'Deljac, A.'
'Kaitner, B.'
'Kirin, S. I.'
'Me\<strovi\'c, E.'

_publ_section_title
;Structure of
 [(2<i>S</i>,4<i>R</i>)-\g-hydroxynorvalinato][(2<i>R</i>,4<i>S</i>)-\g-hydroxynorvalinato]copper(II)
;
_journal_issue 7
_journal_name_full 'Acta Crystallographica Section C'
_journal_page_first 1354
_journal_page_last 1357
_journal_paper_doi 10.1107/S0108270193000381
_journal_volume 49
_journal_year 1993
_chemical_formula_moiety 'C10 H20 Cu N2 O6'
_chemical_formula_sum 'C10 H20 Cu N2 O6'
_chemical_formula_weight 327.82
_chemical_name_systematic
;
[(2S,4R)-\g-hydroxynorvalinato-(2R,4S)-\g-hydroxynorvalinato]copper(II)
;
_space_group_IT_number 14
_symmetry_cell_setting monoclinic
_symmetry_space_group_name_Hall '-P 2ybc'
_symmetry_space_group_name_H-M 'P 1 21/c 1'
_cell_angle_alpha 90.0
_cell_angle_beta 111.75(2)
_cell_angle_gamma 90.0
_cell_formula_units_Z 2
_cell_length_a 12.353(4)
_cell_length_b 6.3340(10)
_cell_length_c 10.044(2)
_cell_measurement_reflns_used 25
_cell_measurement_temperature 293
_cell_measurement_theta_max 19
_cell_measurement_theta_min 5
_cell_volume 729.9(3)
_computing_cell_refinement 'Enraf-Nonius SDP software 1976'
_computing_data_collection 'Enraf-Nonius SDP software 1976'
_computing_data_reduction 'Enraf-Nonius SDP software 1976'
_computing_molecular_graphics 'NRCVAX ORTEPII and PLUTON program'
_computing_publication_material 'NRCVAX TABLES, DISANG and UTILTY'
_computing_structure_refinement 'NRCVAX LSTSQ'
_computing_structure_solution NRCVAX
_diffrn_ambient_temperature 293
_diffrn_measurement_device 'Enraf-Nonius CAD4 diffractometer'
_diffrn_measurement_method \w
_diffrn_radiation_monochromator graphite
_diffrn_radiation_source 'xray tube'
_diffrn_radiation_type 'Mo K\a'
_diffrn_radiation_wavelength 0.7093
_diffrn_reflns_av_R_equivalents 0.013
_diffrn_reflns_av_sigmaI/netI 0.014
_diffrn_reflns_limit_h_max 14
_diffrn_reflns_limit_h_min -15
_diffrn_reflns_limit_k_max 8
_diffrn_reflns_limit_k_min 0
_diffrn_reflns_limit_l_max 12
_diffrn_reflns_limit_l_min 0
_diffrn_reflns_number 1592
_diffrn_reflns_theta_max 54
_diffrn_reflns_theta_min 4
_diffrn_standards_decay_% <1
_diffrn_standards_interval_count 250
_diffrn_standards_number 3
_exptl_absorpt_coefficient_mu 1.5194
_exptl_absorpt_correction_T_max .9996
_exptl_absorpt_correction_T_min .8216
_exptl_absorpt_correction_type 'based on \y scans'
_exptl_crystal_colour 'pale blue'
_exptl_crystal_density_diffrn 1.492
_exptl_crystal_description plate
_exptl_crystal_F_000 342
_exptl_crystal_size_max 0.24
_exptl_crystal_size_mid 0.24
_exptl_crystal_size_min 0.12
_refine_diff_density_max 0.26
_refine_diff_density_min -0.51
_refine_ls_goodness_of_fit_obs 1.208
_refine_ls_hydrogen_treatment 'noref except for HO3'
_refine_ls_matrix_type full
_refine_ls_number_constraints 0
_refine_ls_number_parameters 88
_refine_ls_number_reflns 1100
_refine_ls_number_restraints 0
_refine_ls_R_factor_obs 0.032
_refine_ls_shift/esd_max .027
_refine_ls_structure_factor_coef F
_refine_ls_weighting_details 'w = 1/[\s^2^(F~o~)+0.0008F~o~^2^]'
_refine_ls_weighting_scheme calc
_refine_ls_wR_factor_obs 0.046
_reflns_number_observed 1480
_reflns_number_total 1592
_reflns_observed_criterion I>=2\s(I)
_cod_data_source_file ka1023.cif
_cod_data_source_block EM923SK1
_cod_depositor_comments
;

  Commenting out extra symmetry operators. Packing and brutto formulae
  are OK after this change.

  Saulius Gra\<zulis
  2014-06-18


The following automatic conversions were performed:

'_refine_ls_weighting_scheme' value '1/[\s^2^(F~o~)+0.0008F~o~^2^]'
was changed to 'calc'. New tag '_refine_ls_weighting_details' was
created. The value of the new tag was set to 'w =
1/[\s^2^(F~o~)+0.0008F~o~^2^]'.

Automatic conversion script
Id: cif_fix_values 3143 2015-03-26 13:38:13Z robertas 
;
_cod_original_sg_symbol_H-M 'P 21/c'
_cod_database_code 2001535

loop_
_symmetry_equiv_pos_as_xyz
x,y,z
x,-1/2-y,-1/2+z
-x,y+1/2,-z+1/2
-x,-y,-z

loop_
_atom_site_aniso_label
_atom_site_aniso_U_11
_atom_site_aniso_U_22
_atom_site_aniso_U_33
_atom_site_aniso_U_12
_atom_site_aniso_U_13
_atom_site_aniso_U_23
_atom_site_aniso_type_symbol
Cu 0.0350(3) 0.0333(3) 0.0319(3) 0.009(2) 0.0126(2) -0.032(2) Cu
O1 0.0430(10) 0.0400(10) 0.0380(10) 0.060(10) 0.0160(10) -0.060(10) O
O2 0.0610(10) 0.0410(10) 0.0310(10) -0.030(10) 0.0150(10) -0.030(10) O
O3 0.0470(10) 0.0400(10) 0.0470(10) -0.040(10) 0.0170(10) 0.050(10) O
N 0.0390(10) 0.0310(10) 0.0340(10) -0.050(10) 0.0160(10) -0.050(10) N
C1 0.044(2) 0.0340(10) 0.035(2) -0.020(10) 0.0200(10) 0.040(10) C
C2 0.043(2) 0.0330(10) 0.0340(10) -0.010(10) 0.0150(10) 0.010(10) C
C3 0.035(2) 0.045(2) 0.044(2) 0.020(10) 0.0100(10) 0.010(10) C
C4 0.035(2) 0.046(2) 0.050(2) -0.060(10) 0.0150(10) 0.000(10) C
C5 0.049(2) 0.104(3) 0.101(4) -0.10(2) 0.026(2) 0.23(3) C

loop_
_atom_site_label
_atom_site_fract_x
_atom_site_fract_y
_atom_site_fract_z
_atom_site_U_iso_or_equiv
_atom_site_thermal_displace_type
_atom_site_calc_flag
_atom_site_calc_attached_atom
_atom_site_type_symbol
Cu 0.0 0.0 0.5 0.0334(3) Uani ? ? Cu
O1 -0.05060(10) -0.1057(3) 0.3004(2) 0.0400(10) Uani ? ? O
O2 -0.1742(2) -0.0328(3) 0.0814(2) 0.0450(10) Uani ? ? O
O3 -0.1973(2) -0.0602(4) 0.4962(3) 0.0450(10) Uani ? ? O
N -0.0777(2) 0.2624(4) 0.4048(3) 0.0340(10) Uani ? ? N
C1 -0.1282(3) 0.0075(5) 0.2111(3) 0.036(2) Uani ? ? C
C2 -0.1702(3) 0.2004(5) 0.2680(3) 0.036(2) Uani ? ? C
C3 -0.2848(3) 0.1495(5) 0.2871(3) 0.042(2) Uani ? ? C
C4 -0.2898(3) -0.0578(5) 0.3589(4) 0.044(2) Uani ? ? C
C5 -0.4047(4) -0.0895(10) 0.3745(6) 0.085(3) Uani ? ? C
HNA -0.0201 0.3569 0.3859 0.0447 Uiso ? ? H
HNB -0.1125 0.3377 0.4668 0.0447 Uiso ? ? H
H2 -0.1835 0.3121 0.2007 0.0463 Uiso ? ? H
H3A -0.3449 0.1482 0.1947 0.0511 Uiso ? ? H
H3B -0.2992 0.2591 0.3429 0.0511 Uiso ? ? H
H4 -0.2788 -0.1690 0.3017 0.0539 Uiso ? ? H
H5C -0.4654 -0.0876 0.2826 0.0945 Uiso ? ? H
H5A -0.4047 -0.2217 0.4193 0.0945 Uiso ? ? H
H5B -0.4169 0.0205 0.4317 0.0945 Uiso ? ? H
HO3 -0.1908 -0.1849 0.5198 0.0500 Uiso ? ? H

loop_
_atom_type_symbol
_atom_type_description
_atom_type_scat_dispersion_real
_atom_type_scat_dispersion_imag
_atom_type_scat_source
C ? .002 .002 'International Tables Vol IV Table 2.3.1'
H ? .0 .0 'International Tables Vol IV Table 2.3.1'
Cu ? .263 1.266 'International Tables Vol IV Table 2.3.1'
N ? .004 .003 'International Tables Vol IV Table 2.3.1'
O ? .008 .006 'International Tables Vol IV Table 2.3.1'

loop_
_geom_angle_atom_site_label_1
_geom_angle_atom_site_label_2
_geom_angle_atom_site_label_3
_geom_angle_site_symmetry_1
_geom_angle_site_symmetry_2
_geom_angle_site_symmetry_3
_geom_angle
_geom_angle_publ_flag
O1 Cu N . . . 83.11(9) yes
O1 Cu N . . 3 96.89(9) yes
Cu O1 C1 . . . 113.4(2) yes
C4 O3 HO3 . . . 104.3(2) yes
Cu N C2 . . . 107.2(2) yes
O1 C1 O2 . . . 124.0(3) yes
O1 C1 C2 . . . 117.6(3) yes
O2 C1 C2 . . . 118.3(3) yes
N C2 C1 . . . 108.0(2) yes
N C2 C3 . . . 111.9(2) yes
C1 C2 C3 . . . 109.7(2) yes
C2 C3 C4 . . . 116.5(3) yes
O3 C4 C3 . . . 108.1(3) yes
O3 C4 C5 . . . 110.4(3) yes
C3 C4 C5 . . . 112.0(3) yes

loop_
_geom_bond_atom_site_label_1
_geom_bond_atom_site_label_2
_geom_bond_site_symmetry_1
_geom_bond_site_symmetry_2
_geom_bond_distance
_geom_bond_publ_flag
Cu O1 . . 1.982(2) yes
Cu N . . 1.979(2) yes
O1 C1 . . 1.265(4) yes
O2 C1 . . 1.240(4) yes
O3 C4 . . 1.428(4) yes
O3 HO3 . . 0.820 yes
N C2 . . 1.478(4) yes
C1 C2 . . 1.519(4) yes
C2 C3 . . 1.532(4) yes
C3 C4 . . 1.510(5) yes
C4 C5 . . 1.498(5) yes
O2 O3 2 . 2.697(3) yes

loop_
_geom_contact_atom_site_label_1
_geom_contact_atom_site_label_2
_geom_contact_distance
_geom_contact_site_symmetry_1
_geom_contact_site_symmetry_2
_geom_contact_publ_flag
? ? ? ? ? ?

loop_
_geom_torsion_atom_site_label_1
_geom_torsion_atom_site_label_2
_geom_torsion_atom_site_label_3
_geom_torsion_atom_site_label_4
_geom_torsion_site_symmetry_1
_geom_torsion_site_symmetry_2
_geom_torsion_site_symmetry_3
_geom_torsion_site_symmetry_4
_geom_torsion
_geom_torsion_publ_flag
N Cu O1 C1 . . . . -16.20(10) ?
O1 Cu O1 C1 3 . . . -87.2(2) ?
N Cu O1 C1 3 . . . 163.8(2) ?
O1 Cu N C2 . . . . 27.70(10) ?
O1 Cu N C2 3 . . . -152.3(2) ?
N Cu N C2 3 . . . -74.80(10) ?
Cu O1 C1 O2 . . . . -178.2(3) ?
Cu O1 C1 C2 . . . . -0.20(10) ?
HO3 O3 C4 C3 . . . . -163.2 ?
HO3 O3 C4 C5 . . . . 74.0 ?
Cu N C2 C1 . . . . -33.60(10) ?
Cu N C2 C3 . . . . 87.3(2) ?
O1 C1 C2 N . . . . 23.30(10) ?
O1 C1 C2 C3 . . . . -98.9(3) ?
O2 C1 C2 N . . . . -158.7(3) ?
O2 C1 C2 C3 . . . . 79.2(2) ?
N C2 C3 C4 . . . . -74.3(2) ?
C1 C2 C3 C4 . . . . 45.5(2) ?
C2 C3 C4 O3 . . . . 57.1(2) ?
C2 C3 C4 C5 . . . . 178.9(4) ?
